data_7014551
loop_
_publ_author_name
'Ye, Hong-De'
'Ding, Guan-Yu'
'Xie, Ming-Shi'
'Li, Yi-Zhi'
'Yan, Hong'

_publ_section_title
;
 Reactivity of the 16e Cp*Co half-sandwich complex containing a
 chelating 1,2-dicarba-closo-dodecaborane-1,2-dithiolate ligand towards
 alkynes.
;
_journal_issue 10
_journal_name_full 'Dalton transactions (Cambridge, England : 2003)'
_journal_page_first 2306
_journal_page_last 2313
_journal_paper_doi 10.1039/c0dt00933d
_journal_volume 40
_journal_year 2011
_chemical_formula_moiety 'C18 H31 B10 Co O4 S2'
_chemical_formula_sum 'C18 H31 B10 Co O4 S2'
_chemical_formula_weight 542.58
_chemical_name_systematic
;
?
;
_space_group_IT_number 14
_symmetry_cell_setting monoclinic
_symmetry_space_group_name_Hall '-P 2ybc'
_symmetry_space_group_name_H-M 'P 1 21/c 1'
_atom_sites_solution_hydrogens geom
_atom_sites_solution_primary direct
_atom_sites_solution_secondary difmap
_audit_creation_method SHELXL-97
_cell_angle_alpha 90.00
_cell_angle_beta 119.171(7)
_cell_angle_gamma 90.00
_cell_formula_units_Z 4
_cell_length_a 18.735(2)
_cell_length_b 8.2877(9)
_cell_length_c 19.7558(16)
_cell_measurement_reflns_used 1174
_cell_measurement_temperature 291(2)
_cell_measurement_theta_max 17.77
_cell_measurement_theta_min 2.36
_cell_volume 2678.4(5)
_computing_cell_refinement SMART
_computing_data_collection 'SMART (Bruker, 2000)'
_computing_data_reduction 'SAINT (Bruker, 2000)'
_computing_molecular_graphics SHELXTL
_computing_publication_material SHELXTL
_computing_structure_refinement SHELXTL
_computing_structure_solution 'SHELXL (Sheldrick, 2000)'
_diffrn_ambient_temperature 291(2)
_diffrn_measured_fraction_theta_full 0.991
_diffrn_measured_fraction_theta_max 0.991
_diffrn_measurement_device_type 'Bruker CCD area detector'
_diffrn_measurement_method 'phi and omega scans'
_diffrn_radiation_monochromator graphite
_diffrn_radiation_source 'fine-focus sealed tube'
_diffrn_radiation_type MoK\a
_diffrn_radiation_wavelength 0.71073
_diffrn_reflns_av_R_equivalents 0.0408
_diffrn_reflns_av_sigmaI/netI 0.0411
_diffrn_reflns_limit_h_max 22
_diffrn_reflns_limit_h_min -23
_diffrn_reflns_limit_k_max 10
_diffrn_reflns_limit_k_min -10
_diffrn_reflns_limit_l_max 22
_diffrn_reflns_limit_l_min -24
_diffrn_reflns_number 14042
_diffrn_reflns_theta_full 26.00
_diffrn_reflns_theta_max 26.00
_diffrn_reflns_theta_min 2.36
_exptl_absorpt_coefficient_mu 0.821
_exptl_absorpt_correction_T_max 0.8401
_exptl_absorpt_correction_T_min 0.8027
_exptl_absorpt_correction_type multi-scan
_exptl_absorpt_process_details 'SADABS (Bruker, 2000)'
_exptl_crystal_colour red
_exptl_crystal_density_diffrn 1.346
_exptl_crystal_density_method 'not measured'
_exptl_crystal_description block
_exptl_crystal_F_000 1120
_exptl_crystal_size_max 0.28
_exptl_crystal_size_mid 0.24
_exptl_crystal_size_min 0.22
_refine_diff_density_max 0.219
_refine_diff_density_min -0.341
_refine_diff_density_rms 0.055
_refine_ls_extinction_method none
_refine_ls_goodness_of_fit_ref 1.092
_refine_ls_hydrogen_treatment constr
_refine_ls_matrix_type full
_refine_ls_number_parameters 323
_refine_ls_number_reflns 5219
_refine_ls_number_restraints 0
_refine_ls_restrained_S_all 1.092
_refine_ls_R_factor_all 0.0652
_refine_ls_R_factor_gt 0.0496
_refine_ls_shift/su_max 0.000
_refine_ls_shift/su_mean 0.000
_refine_ls_structure_factor_coef Fsqd
_refine_ls_weighting_details 'calc w=1/[\s^2^(Fo^2^)+(0.0444P)^2^+1.5514P] where P=(Fo^2^+2Fc^2^)/3'
_refine_ls_weighting_scheme calc
_refine_ls_wR_factor_gt 0.1035
_refine_ls_wR_factor_ref 0.1076
_reflns_number_gt 4149
_reflns_number_total 5219
_reflns_threshold_expression >2sigma(I)
_cod_data_source_file C0DT00933D.TXT
_cod_data_source_block COMPLEX-9
_cod_original_sg_symbol_H-M 'P 2(1)/c'
_cod_database_code 7014551

loop_
_symmetry_equiv_pos_as_xyz
'x, y, z'
'-x, y+1/2, -z+1/2'
'-x, -y, -z'
'x, -y-1/2, z-1/2'

loop_
_atom_site_label
_atom_site_type_symbol
_atom_site_fract_x
_atom_site_fract_y
_atom_site_fract_z
_atom_site_U_iso_or_equiv
_atom_site_adp_type
_atom_site_occupancy
_atom_site_symmetry_multiplicity
_atom_site_calc_flag
_atom_site_refinement_flags
_atom_site_disorder_assembly
_atom_site_disorder_group
B3 B 0.2385(2) 0.4762(4) 0.6433(2) 0.0409(8) Uani 1 1 d . . .
H3 H 0.1717 0.4740 0.6064 0.049 Uiso 1 1 d R . .
B4 B 0.2890(3) 0.6047(5) 0.7286(2) 0.0460(9) Uani 1 1 d . . .
H4 H 0.2545 0.6849 0.7466 0.055 Uiso 1 1 d R . .
B5 B 0.3850(2) 0.6647(4) 0.7384(2) 0.0387(8) Uani 1 1 d . . .
H5 H 0.4114 0.7834 0.7624 0.046 Uiso 1 1 d R . .
B6 B 0.3952(2) 0.5760(4) 0.66106(19) 0.0386(8) Uani 1 1 d . . .
H6 H 0.4279 0.6375 0.6350 0.046 Uiso 1 1 d R . .
B7 B 0.3957(2) 0.3621(5) 0.67038(19) 0.0383(8) Uani 1 1 d . . .
H7 H 0.4294 0.2837 0.6508 0.046 Uiso 1 1 d R . .
B8 B 0.3003(2) 0.3017(5) 0.6606(2) 0.0434(8) Uani 1 1 d . . .
H8 H 0.2728 0.1845 0.6349 0.052 Uiso 1 1 d R . .
B9 B 0.2900(2) 0.3886(5) 0.7383(2) 0.0433(8) Uani 1 1 d . . .
H9 H 0.2561 0.3277 0.7634 0.052 Uiso 1 1 d R . .
B10 B 0.3790(3) 0.5040(5) 0.7956(2) 0.0500(10) Uani 1 1 d . . .
H10 H 0.4023 0.5167 0.8583 0.060 Uiso 1 1 d R . .
B11 B 0.4482(2) 0.4884(4) 0.75592(19) 0.0376(8) Uani 1 1 d . . .
H11 H 0.5152 0.4920 0.7918 0.045 Uiso 1 1 d R . .
B12 B 0.3872(2) 0.3191(4) 0.7543(2) 0.0408(8) Uani 1 1 d . . .
H12 H 0.4164 0.2121 0.7902 0.049 Uiso 1 1 d R . .
C1 C 0.30111(18) 0.6326(4) 0.64832(16) 0.0342(6) Uani 1 1 d . . .
C2 C 0.30722(17) 0.4614(3) 0.60881(15) 0.0325(6) Uani 1 1 d . . .
C3 C -0.0698(2) 0.7898(5) 0.3066(2) 0.0588(9) Uani 1 1 d . . .
H3A H -0.0966 0.8927 0.2923 0.088 Uiso 1 1 calc R . .
H3B H -0.0989 0.7197 0.3233 0.088 Uiso 1 1 calc R . .
H3C H -0.0686 0.7429 0.2627 0.088 Uiso 1 1 calc R . .
C4 C 0.0570(2) 0.6777(4) 0.39526(18) 0.0437(7) Uani 1 1 d . . .
C5 C 0.13738(19) 0.7164(4) 0.46001(16) 0.0380(7) Uani 1 1 d . . .
C6 C 0.15280(19) 0.7652(3) 0.53021(16) 0.0352(6) Uani 1 1 d . . .
C7 C 0.1007(2) 0.8041(4) 0.56441(18) 0.0442(8) Uani 1 1 d . . .
C8 C -0.0361(2) 0.7894(4) 0.54346(19) 0.0474(8) Uani 1 1 d . . .
H8A H -0.0882 0.7486 0.5051 0.071 Uiso 1 1 calc R . .
H8B H -0.0393 0.9044 0.5473 0.071 Uiso 1 1 calc R . .
H8C H -0.0212 0.7409 0.5927 0.071 Uiso 1 1 calc R . .
C9 C 0.2369(2) 0.9162(4) 0.40481(17) 0.0407(7) Uani 1 1 d . . .
C10 C 0.20581(19) 0.7817(4) 0.35465(17) 0.0388(7) Uani 1 1 d . . .
C11 C 0.2696(2) 0.6684(4) 0.37804(16) 0.0376(7) Uani 1 1 d . . .
C12 C 0.34253(19) 0.7369(4) 0.44222(16) 0.0398(7) Uani 1 1 d . . .
C13 C 0.3207(2) 0.8871(4) 0.45686(16) 0.0401(7) Uani 1 1 d . . .
C14 C 0.1902(2) 1.0688(4) 0.39957(18) 0.0455(8) Uani 1 1 d . . .
H14A H 0.1985 1.1464 0.3680 0.068 Uiso 1 1 calc R . .
H14B H 0.2095 1.1123 0.4506 0.068 Uiso 1 1 calc R . .
H14C H 0.1330 1.0445 0.3768 0.068 Uiso 1 1 calc R . .
C15 C 0.1238(2) 0.7694(4) 0.28384(18) 0.0501(8) Uani 1 1 d . . .
H15A H 0.1274 0.8068 0.2396 0.075 Uiso 1 1 calc R . .
H15B H 0.0852 0.8344 0.2904 0.075 Uiso 1 1 calc R . .
H15C H 0.1060 0.6590 0.2760 0.075 Uiso 1 1 calc R . .
C16 C 0.2650(3) 0.5128(4) 0.33940(19) 0.0535(9) Uani 1 1 d . . .
H16A H 0.2822 0.5279 0.3013 0.080 Uiso 1 1 calc R . .
H16B H 0.2097 0.4739 0.3145 0.080 Uiso 1 1 calc R . .
H16C H 0.3001 0.4356 0.3773 0.080 Uiso 1 1 calc R . .
C17 C 0.4253(2) 0.6564(5) 0.48028(19) 0.0519(9) Uani 1 1 d . . .
H17A H 0.4547 0.6874 0.4539 0.078 Uiso 1 1 calc R . .
H17B H 0.4184 0.5414 0.4776 0.078 Uiso 1 1 calc R . .
H17C H 0.4555 0.6892 0.5336 0.078 Uiso 1 1 calc R . .
C18 C 0.3786(2) 1.0039(4) 0.51763(18) 0.0545(9) Uani 1 1 d . . .
H18A H 0.4087 1.0621 0.4977 0.082 Uiso 1 1 calc R . .
H18B H 0.4160 0.9452 0.5632 0.082 Uiso 1 1 calc R . .
H18C H 0.3480 1.0784 0.5307 0.082 Uiso 1 1 calc R . .
Co1 Co 0.24471(3) 0.71340(5) 0.46741(2) 0.03482(12) Uani 1 1 d . . .
O1 O 0.03376(15) 0.5463(3) 0.36924(13) 0.0534(6) Uani 1 1 d . . .
O2 O 0.01198(15) 0.8108(3) 0.36828(13) 0.0513(6) Uani 1 1 d . . .
O3 O 0.12383(14) 0.8772(3) 0.62413(13) 0.0522(6) Uani 1 1 d . . .
O4 O 0.02579(15) 0.7503(3) 0.52089(12) 0.0499(6) Uani 1 1 d . . .
S1 S 0.25991(5) 0.80274(9) 0.58312(4) 0.03633(18) Uani 1 1 d . . .
S2 S 0.26603(5) 0.45406(9) 0.50645(4) 0.03933(19) Uani 1 1 d . . .

loop_
_atom_site_aniso_label
_atom_site_aniso_U_11
_atom_site_aniso_U_22
_atom_site_aniso_U_33
_atom_site_aniso_U_23
_atom_site_aniso_U_13
_atom_site_aniso_U_12
B3 0.046(2) 0.0355(18) 0.0425(18) 0.0101(15) 0.0228(16) -0.0018(15)
B4 0.063(2) 0.046(2) 0.0408(19) 0.0044(16) 0.0347(19) -0.0011(18)
B5 0.043(2) 0.0391(19) 0.0351(17) -0.0033(14) 0.0202(16) 0.0014(15)
B6 0.0416(19) 0.0402(19) 0.0283(16) -0.0088(13) 0.0126(15) 0.0027(15)
B7 0.0420(19) 0.0429(19) 0.0306(16) 0.0011(15) 0.0182(15) 0.0086(16)
B8 0.051(2) 0.0373(19) 0.0430(19) 0.0087(16) 0.0235(17) -0.0030(16)
B9 0.050(2) 0.042(2) 0.0411(19) 0.0191(16) 0.0246(17) 0.0096(16)
B10 0.061(2) 0.055(2) 0.042(2) 0.0097(17) 0.0311(19) 0.011(2)
B11 0.0443(19) 0.0382(18) 0.0304(16) 0.0004(13) 0.0183(15) 0.0132(15)
B12 0.050(2) 0.039(2) 0.0371(18) 0.0151(14) 0.0237(17) 0.0124(16)
C1 0.0419(16) 0.0314(15) 0.0365(15) 0.0017(12) 0.0247(13) 0.0052(13)
C2 0.0407(16) 0.0250(13) 0.0265(13) 0.0004(11) 0.0121(12) 0.0066(12)
C3 0.073(3) 0.061(2) 0.0450(19) -0.0128(17) 0.0307(19) 0.003(2)
C4 0.0520(19) 0.0414(19) 0.0361(16) 0.0030(13) 0.0203(15) -0.0068(15)
C5 0.0481(18) 0.0373(16) 0.0283(14) 0.0059(12) 0.0184(13) 0.0040(14)
C6 0.0431(17) 0.0309(15) 0.0313(14) -0.0026(11) 0.0179(13) 0.0002(12)
C7 0.052(2) 0.0458(19) 0.0333(16) 0.0120(14) 0.0192(15) 0.0083(15)
C8 0.056(2) 0.0495(19) 0.0441(17) 0.0067(15) 0.0298(16) 0.0142(17)
C9 0.058(2) 0.0351(16) 0.0399(16) 0.0014(13) 0.0319(16) 0.0007(14)
C10 0.0470(17) 0.0406(16) 0.0365(15) -0.0029(13) 0.0263(14) -0.0027(14)
C11 0.0563(19) 0.0329(15) 0.0290(14) -0.0035(11) 0.0251(14) -0.0001(13)
C12 0.0460(18) 0.0481(18) 0.0294(14) 0.0045(13) 0.0216(14) 0.0054(14)
C13 0.0536(19) 0.0373(16) 0.0277(14) -0.0034(12) 0.0187(14) -0.0099(14)
C14 0.057(2) 0.0374(17) 0.0385(16) 0.0068(13) 0.0203(15) 0.0108(15)
C15 0.060(2) 0.054(2) 0.0394(17) 0.0051(15) 0.0269(17) -0.0055(17)
C16 0.091(3) 0.0372(18) 0.0435(18) -0.0131(14) 0.0417(19) -0.0003(18)
C17 0.058(2) 0.058(2) 0.0428(18) 0.0125(16) 0.0272(17) 0.0170(18)
C18 0.070(2) 0.057(2) 0.0369(17) -0.0125(15) 0.0262(17) -0.0282(18)
Co1 0.0477(2) 0.0276(2) 0.0369(2) -0.00196(16) 0.02667(19) 0.00083(18)
O1 0.0620(15) 0.0508(14) 0.0408(12) -0.0124(11) 0.0199(11) -0.0201(12)
O2 0.0593(15) 0.0514(15) 0.0432(13) 0.0011(11) 0.0251(12) 0.0082(12)
O3 0.0559(14) 0.0581(15) 0.0461(13) -0.0060(12) 0.0276(12) 0.0037(12)
O4 0.0534(15) 0.0589(15) 0.0381(12) -0.0011(10) 0.0228(11) 0.0007(11)
S1 0.0492(4) 0.0268(4) 0.0363(4) -0.0021(3) 0.0234(3) 0.0022(3)
S2 0.0550(5) 0.0251(4) 0.0323(4) -0.0057(3) 0.0169(3) 0.0037(3)

loop_
_atom_type_symbol
_atom_type_description
_atom_type_scat_dispersion_real
_atom_type_scat_dispersion_imag
_atom_type_scat_source
C C 0.0033 0.0016 'International Tables Vol C Tables 4.2.6.8 and 6.1.1.4'
H H 0.0000 0.0000 'International Tables Vol C Tables 4.2.6.8 and 6.1.1.4'
B B 0.0013 0.0007 'International Tables Vol C Tables 4.2.6.8 and 6.1.1.4'
Co Co 0.3494 0.9721 'International Tables Vol C Tables 4.2.6.8 and 6.1.1.4'
O O 0.0106 0.0060 'International Tables Vol C Tables 4.2.6.8 and 6.1.1.4'
S S 0.1246 0.1234 'International Tables Vol C Tables 4.2.6.8 and 6.1.1.4'

loop_
_geom_angle_atom_site_label_1
_geom_angle_atom_site_label_2
_geom_angle_atom_site_label_3
_geom_angle
_geom_angle_site_symmetry_1
_geom_angle_site_symmetry_3
_geom_angle_publ_flag
C1 B3 C2 57.17(17) . . ?
C1 B3 B8 103.9(2) . . ?
C2 B3 B8 58.53(18) . . ?
C1 B3 B9 104.0(3) . . ?
C2 B3 B9 105.0(2) . . ?
B8 B3 B9 60.1(2) . . ?
C1 B3 B4 58.23(19) . . ?
C2 B3 B4 104.8(2) . . ?
B8 B3 B4 107.6(3) . . ?
B9 B3 B4 59.8(2) . . ?
C1 B3 H3 125.1 . . ?
C2 B3 H3 124.2 . . ?
B8 B3 H3 122.6 . . ?
B9 B3 H3 123.0 . . ?
B4 B3 H3 122.2 . . ?
C1 B4 B10 104.3(3) . . ?
C1 B4 B5 58.95(19) . . ?
B10 B4 B5 60.4(2) . . ?
C1 B4 B9 103.4(3) . . ?
B10 B4 B9 59.6(2) . . ?
B5 B4 B9 107.9(3) . . ?
C1 B4 B3 57.93(18) . . ?
B10 B4 B3 107.0(3) . . ?
B5 B4 B3 107.7(2) . . ?
B9 B4 B3 59.3(2) . . ?
C1 B4 H4 125.3 . . ?
B10 B4 H4 122.7 . . ?
B5 B4 H4 121.2 . . ?
B9 B4 H4 123.0 . . ?
B3 B4 H4 122.1 . . ?
C1 B5 B4 58.79(19) . . ?
C1 B5 B10 103.3(3) . . ?
B4 B5 B10 59.3(2) . . ?
C1 B5 B6 58.55(18) . . ?
B4 B5 B6 108.3(3) . . ?
B10 B5 B6 107.5(3) . . ?
C1 B5 B11 104.8(2) . . ?
B4 B5 B11 109.2(3) . . ?
B10 B5 B11 60.9(2) . . ?
B6 B5 B11 59.87(19) . . ?
C1 B5 H5 125.1 . . ?
B4 B5 H5 120.9 . . ?
B10 B5 H5 123.2 . . ?
B6 B5 H5 121.6 . . ?
B11 B5 H5 121.8 . . ?
C1 B6 C2 56.99(17) . . ?
C1 B6 B7 103.9(3) . . ?
C2 B6 B7 58.24(19) . . ?
C1 B6 B5 58.99(18) . . ?
C2 B6 B5 105.5(2) . . ?
B7 B6 B5 108.5(3) . . ?
C1 B6 B11 105.7(2) . . ?
C2 B6 B11 106.3(3) . . ?
B7 B6 B11 61.1(2) . . ?
B5 B6 B11 60.56(18) . . ?
C1 B6 H6 124.8 . . ?
C2 B6 H6 123.9 . . ?
B7 B6 H6 122.2 . . ?
B5 B6 H6 121.7 . . ?
B11 B6 H6 121.7 . . ?
C2 B7 B8 58.93(19) . . ?
C2 B7 B12 105.3(2) . . ?
B8 B7 B12 60.1(2) . . ?
C2 B7 B6 59.63(19) . . ?
B8 B7 B6 108.4(3) . . ?
B12 B7 B6 107.3(2) . . ?
C2 B7 B11 106.4(2) . . ?
B8 B7 B11 108.9(2) . . ?
B12 B7 B11 60.1(2) . . ?
B6 B7 B11 59.74(19) . . ?
C2 B7 H7 123.8 . . ?
B8 B7 H7 121.1 . . ?
B12 B7 H7 122.5 . . ?
B6 B7 H7 121.8 . . ?
B11 B7 H7 121.6 . . ?
C2 B8 B7 58.84(18) . . ?
C2 B8 B12 105.2(2) . . ?
B7 B8 B12 60.1(2) . . ?
C2 B8 B3 59.33(18) . . ?
B7 B8 B3 108.6(3) . . ?
B12 B8 B3 108.3(3) . . ?
C2 B8 B9 105.8(3) . . ?
B7 B8 B9 108.5(3) . . ?
B12 B8 B9 60.1(2) . . ?
B3 B8 B9 60.3(2) . . ?
C2 B8 H8 124.0 . . ?
B7 B8 H8 121.3 . . ?
B12 B8 H8 122.5 . . ?
B3 B8 H8 120.9 . . ?
B9 B8 H8 121.9 . . ?
B10 B9 B12 60.0(2) . . ?
B10 B9 B8 107.7(3) . . ?
B12 B9 B8 59.6(2) . . ?
B10 B9 B3 108.0(3) . . ?
B12 B9 B3 107.4(2) . . ?
B8 B9 B3 59.6(2) . . ?
B10 B9 B4 59.2(2) . . ?
B12 B9 B4 107.3(3) . . ?
B8 B9 B4 108.0(2) . . ?
B3 B9 B4 60.9(2) . . ?
B10 B9 H9 122.0 . . ?
B12 B9 H9 122.3 . . ?
B8 B9 H9 122.0 . . ?
B3 B9 H9 121.5 . . ?
B4 B9 H9 121.7 . . ?
B4 B10 B9 61.2(2) . . ?
B4 B10 B12 109.2(3) . . ?
B9 B10 B12 60.4(2) . . ?
B4 B10 B5 60.3(2) . . ?
B9 B10 B5 109.2(3) . . ?
B12 B10 B5 107.8(2) . . ?
B4 B10 B11 109.4(3) . . ?
B9 B10 B11 109.4(3) . . ?
B12 B10 B11 60.1(2) . . ?
B5 B10 B11 60.1(2) . . ?
B4 B10 H10 120.6 . . ?
B9 B10 H10 120.4 . . ?
B12 B10 H10 121.6 . . ?
B5 B10 H10 121.9 . . ?
B11 B10 H10 121.2 . . ?
B6 B11 B12 105.9(3) . . ?
B6 B11 B5 59.58(18) . . ?
B12 B11 B5 106.0(2) . . ?
B6 B11 B7 59.18(19) . . ?
B12 B11 B7 58.9(2) . . ?
B5 B11 B7 106.3(2) . . ?
B6 B11 B10 105.8(2) . . ?
B12 B11 B10 58.8(2) . . ?
B5 B11 B10 59.04(19) . . ?
B7 B11 B10 105.4(3) . . ?
B6 B11 H11 122.7 . . ?
B12 B11 H11 123.2 . . ?
B5 B11 H11 122.5 . . ?
B7 B11 H11 123.1 . . ?
B10 B11 H11 123.3 . . ?
B8 B12 B7 59.8(2) . . ?
B8 B12 B10 107.9(3) . . ?
B7 B12 B10 108.8(2) . . ?
B8 B12 B9 60.3(2) . . ?
B7 B12 B9 108.5(2) . . ?
B10 B12 B9 59.6(2) . . ?
B8 B12 B11 109.4(2) . . ?
B7 B12 B11 61.00(19) . . ?
B10 B12 B11 61.1(2) . . ?
B9 B12 B11 109.6(2) . . ?
B8 B12 H12 121.4 . . ?
B7 B12 H12 121.4 . . ?
B10 B12 H12 121.7 . . ?
B9 B12 H12 121.2 . . ?
B11 B12 H12 120.3 . . ?
C2 C1 B3 61.77(19) . . ?
C2 C1 B6 62.12(18) . . ?
B3 C1 B6 115.1(2) . . ?
C2 C1 B4 113.0(2) . . ?
B3 C1 B4 63.8(2) . . ?
B6 C1 B4 114.5(2) . . ?
C2 C1 B5 112.4(2) . . ?
B3 C1 B5 115.4(2) . . ?
B6 C1 B5 62.47(18) . . ?
B4 C1 B5 62.3(2) . . ?
C2 C1 S1 115.93(18) . . ?
B3 C1 S1 120.3(2) . . ?
B6 C1 S1 111.6(2) . . ?
B4 C1 S1 123.9(2) . . ?
B5 C1 S1 118.2(2) . . ?
C1 C2 B7 110.1(2) . . ?
C1 C2 B8 109.8(2) . . ?
B7 C2 B8 62.2(2) . . ?
C1 C2 B3 61.06(18) . . ?
B7 C2 B3 113.7(2) . . ?
B8 C2 B3 62.1(2) . . ?
C1 C2 B6 60.89(18) . . ?
B7 C2 B6 62.1(2) . . ?
B8 C2 B6 113.1(2) . . ?
B3 C2 B6 113.5(2) . . ?
C1 C2 S2 118.37(18) . . ?
B7 C2 S2 121.58(19) . . ?
B8 C2 S2 122.3(2) . . ?
B3 C2 S2 117.2(2) . . ?
B6 C2 S2 117.0(2) . . ?
O2 C3 H3A 109.5 . . ?
O2 C3 H3B 109.5 . . ?
H3A C3 H3B 109.5 . . ?
O2 C3 H3C 109.5 . . ?
H3A C3 H3C 109.5 . . ?
H3B C3 H3C 109.5 . . ?
O1 C4 O2 123.8(3) . . ?
O1 C4 C5 125.7(3) . . ?
O2 C4 C5 110.5(3) . . ?
C6 C5 C4 125.9(3) . . ?
C6 C5 Co1 103.5(2) . . ?
C4 C5 Co1 130.6(2) . . ?
C5 C6 C7 133.6(3) . . ?
C5 C6 S1 105.9(2) . . ?
C7 C6 S1 120.2(2) . . ?
O3 C7 O4 124.8(3) . . ?
O3 C7 C6 124.0(3) . . ?
O4 C7 C6 111.2(3) . . ?
O4 C8 H8A 109.5 . . ?
O4 C8 H8B 109.5 . . ?
H8A C8 H8B 109.5 . . ?
O4 C8 H8C 109.5 . . ?
H8A C8 H8C 109.5 . . ?
H8B C8 H8C 109.5 . . ?
C10 C9 C13 107.9(3) . . ?
C10 C9 C14 125.7(3) . . ?
C13 C9 C14 126.2(3) . . ?
C10 C9 Co1 70.15(17) . . ?
C13 C9 Co1 72.23(18) . . ?
C14 C9 Co1 126.6(2) . . ?
C11 C10 C9 107.5(3) . . ?
C11 C10 C15 125.6(3) . . ?
C9 C10 C15 126.4(3) . . ?
C11 C10 Co1 70.44(17) . . ?
C9 C10 Co1 69.55(17) . . ?
C15 C10 Co1 130.9(2) . . ?
C10 C11 C12 108.2(3) . . ?
C10 C11 C16 125.8(3) . . ?
C12 C11 C16 125.8(3) . . ?
C10 C11 Co1 69.62(16) . . ?
C12 C11 Co1 72.05(16) . . ?
C16 C11 Co1 128.1(2) . . ?
C13 C12 C11 106.6(3) . . ?
C13 C12 C17 129.0(3) . . ?
C11 C12 C17 124.3(3) . . ?
C13 C12 Co1 70.01(17) . . ?
C11 C12 Co1 67.50(17) . . ?
C17 C12 Co1 129.5(2) . . ?
C12 C13 C9 109.7(3) . . ?
C12 C13 C18 124.8(3) . . ?
C9 C13 C18 125.5(3) . . ?
C12 C13 Co1 71.85(18) . . ?
C9 C13 Co1 67.92(17) . . ?
C18 C13 Co1 128.1(2) . . ?
C9 C14 H14A 109.5 . . ?
C9 C14 H14B 109.5 . . ?
H14A C14 H14B 109.5 . . ?
C9 C14 H14C 109.5 . . ?
H14A C14 H14C 109.5 . . ?
H14B C14 H14C 109.5 . . ?
C10 C15 H15A 109.5 . . ?
C10 C15 H15B 109.5 . . ?
H15A C15 H15B 109.5 . . ?
C10 C15 H15C 109.5 . . ?
H15A C15 H15C 109.5 . . ?
H15B C15 H15C 109.5 . . ?
C11 C16 H16A 109.5 . . ?
C11 C16 H16B 109.5 . . ?
H16A C16 H16B 109.5 . . ?
C11 C16 H16C 109.5 . . ?
H16A C16 H16C 109.5 . . ?
H16B C16 H16C 109.5 . . ?
C12 C17 H17A 109.5 . . ?
C12 C17 H17B 109.5 . . ?
H17A C17 H17B 109.5 . . ?
C12 C17 H17C 109.5 . . ?
H17A C17 H17C 109.5 . . ?
H17B C17 H17C 109.5 . . ?
C13 C18 H18A 109.5 . . ?
C13 C18 H18B 109.5 . . ?
H18A C18 H18B 109.5 . . ?
C13 C18 H18C 109.5 . . ?
H18A C18 H18C 109.5 . . ?
H18B C18 H18C 109.5 . . ?
C5 Co1 C9 100.21(12) . . ?
C5 Co1 C10 96.17(12) . . ?
C9 Co1 C10 40.30(12) . . ?
C5 Co1 C11 126.41(12) . . ?
C9 Co1 C11 67.16(12) . . ?
C10 Co1 C11 39.93(12) . . ?
C5 Co1 C13 135.11(13) . . ?
C9 Co1 C13 39.84(13) . . ?
C10 Co1 C13 66.70(12) . . ?
C11 Co1 C13 66.04(12) . . ?
C5 Co1 C12 163.31(11) . . ?
C9 Co1 C12 66.43(12) . . ?
C10 Co1 C12 67.21(12) . . ?
C11 Co1 C12 40.45(12) . . ?
C13 Co1 C12 38.14(12) . . ?
C5 Co1 S2 92.43(9) . . ?
C9 Co1 S2 159.68(9) . . ?
C10 Co1 S2 122.91(9) . . ?
C11 Co1 S2 92.53(8) . . ?
C13 Co1 S2 132.12(10) . . ?
C12 Co1 S2 97.94(9) . . ?
C5 Co1 S1 72.00(9) . . ?
C9 Co1 S1 106.00(9) . . ?
C10 Co1 S1 143.13(9) . . ?
C11 Co1 S1 160.50(9) . . ?
C13 Co1 S1 96.71(8) . . ?
C12 Co1 S1 120.16(9) . . ?
S2 Co1 S1 92.97(3) . . ?
C4 O2 C3 116.6(3) . . ?
C7 O4 C8 118.4(3) . . ?
C6 S1 C1 104.44(14) . . ?
C6 S1 Co1 78.51(9) . . ?
C1 S1 Co1 105.16(9) . . ?
C2 S2 Co1 105.23(9) . . ?

loop_
_geom_bond_atom_site_label_1
_geom_bond_atom_site_label_2
_geom_bond_distance
_geom_bond_site_symmetry_2
_geom_bond_publ_flag
B3 C1 1.719(5) . ?
B3 C2 1.730(5) . ?
B3 B8 1.779(5) . ?
B3 B9 1.792(5) . ?
B3 B4 1.821(5) . ?
B3 H3 1.0994 . ?
B4 C1 1.724(4) . ?
B4 B10 1.765(6) . ?
B4 B5 1.784(5) . ?
B4 B9 1.800(5) . ?
B4 H4 1.1000 . ?
B5 C1 1.727(5) . ?
B5 B10 1.785(5) . ?
B5 B6 1.787(5) . ?
B5 B11 1.805(5) . ?
B5 H5 1.0994 . ?
B6 C1 1.719(4) . ?
B6 C2 1.739(5) . ?
B6 B7 1.782(5) . ?
B6 B11 1.792(5) . ?
B6 H6 1.0995 . ?
B7 C2 1.714(4) . ?
B7 B8 1.772(5) . ?
B7 B12 1.778(5) . ?
B7 B11 1.816(5) . ?
B7 H7 1.0996 . ?
B8 C2 1.716(4) . ?
B8 B12 1.777(5) . ?
B8 B9 1.788(5) . ?
B8 H8 1.1008 . ?
B9 B10 1.771(6) . ?
B9 B12 1.785(5) . ?
B9 H9 1.1004 . ?
B10 B12 1.778(5) . ?
B10 B11 1.819(5) . ?
B10 H10 1.0995 . ?
B11 B12 1.801(5) . ?
B11 H11 1.1008 . ?
B12 H12 1.1002 . ?
C1 C2 1.650(4) . ?
C1 S1 1.809(3) . ?
C2 S2 1.780(3) . ?
C3 O2 1.429(5) . ?
C3 H3A 0.9600 . ?
C3 H3B 0.9600 . ?
C3 H3C 0.9600 . ?
C4 O1 1.192(4) . ?
C4 O2 1.332(4) . ?
C4 C5 1.459(4) . ?
C5 C6 1.334(4) . ?
C5 Co1 1.944(3) . ?
C6 C7 1.468(4) . ?
C6 S1 1.781(3) . ?
C7 O3 1.203(4) . ?
C7 O4 1.316(4) . ?
C8 O4 1.467(4) . ?
C8 H8A 0.9600 . ?
C8 H8B 0.9600 . ?
C8 H8C 0.9600 . ?
C9 C10 1.414(4) . ?
C9 C13 1.417(5) . ?
C9 C14 1.512(4) . ?
C9 Co1 2.049(3) . ?
C10 C11 1.409(4) . ?
C10 C15 1.495(5) . ?
C10 Co1 2.057(3) . ?
C11 C12 1.452(4) . ?
C11 C16 1.480(4) . ?
C11 Co1 2.068(3) . ?
C12 C13 1.384(4) . ?
C12 C17 1.510(4) . ?
C12 Co1 2.129(3) . ?
C13 C18 1.512(4) . ?
C13 Co1 2.106(3) . ?
C14 H14A 0.9600 . ?
C14 H14B 0.9600 . ?
C14 H14C 0.9600 . ?
C15 H15A 0.9600 . ?
C15 H15B 0.9600 . ?
C15 H15C 0.9600 . ?
C16 H16A 0.9600 . ?
C16 H16B 0.9600 . ?
C16 H16C 0.9600 . ?
C17 H17A 0.9600 . ?
C17 H17B 0.9600 . ?
C17 H17C 0.9600 . ?
C18 H18A 0.9600 . ?
C18 H18B 0.9600 . ?
C18 H18C 0.9600 . ?
Co1 S2 2.2525(9) . ?
Co1 S1 2.2848(8) . ?

loop_
_geom_torsion_atom_site_label_1
_geom_torsion_atom_site_label_2
_geom_torsion_atom_site_label_3
_geom_torsion_atom_site_label_4
_geom_torsion
_geom_torsion_site_symmetry_1
_geom_torsion_site_symmetry_2
_geom_torsion_site_symmetry_3
_geom_torsion_site_symmetry_4
_geom_torsion_publ_flag
C2 B3 B4 C1 34.6(2) . . . . ?
B8 B3 B4 C1 95.7(3) . . . . ?
B9 B3 B4 C1 133.6(3) . . . . ?
C1 B3 B4 B10 -96.5(3) . . . . ?
C2 B3 B4 B10 -61.9(3) . . . . ?
B8 B3 B4 B10 -0.8(3) . . . . ?
B9 B3 B4 B10 37.1(2) . . . . ?
C1 B3 B4 B5 -32.9(2) . . . . ?
C2 B3 B4 B5 1.7(3) . . . . ?
B8 B3 B4 B5 62.8(3) . . . . ?
B9 B3 B4 B5 100.7(3) . . . . ?
C1 B3 B4 B9 -133.6(3) . . . . ?
C2 B3 B4 B9 -99.0(3) . . . . ?
B8 B3 B4 B9 -37.9(2) . . . . ?
B10 B4 B5 C1 132.4(3) . . . . ?
B9 B4 B5 C1 95.1(3) . . . . ?
B3 B4 B5 C1 32.5(2) . . . . ?
C1 B4 B5 B10 -132.4(3) . . . . ?
B9 B4 B5 B10 -37.3(2) . . . . ?
B3 B4 B5 B10 -99.9(3) . . . . ?
C1 B4 B5 B6 -32.5(2) . . . . ?
B10 B4 B5 B6 99.9(3) . . . . ?
B9 B4 B5 B6 62.6(3) . . . . ?
B3 B4 B5 B6 0.0(3) . . . . ?
C1 B4 B5 B11 -96.1(2) . . . . ?
B10 B4 B5 B11 36.3(2) . . . . ?
B9 B4 B5 B11 -1.0(3) . . . . ?
B3 B4 B5 B11 -63.6(3) . . . . ?
B4 B5 B6 C1 32.6(2) . . . . ?
B10 B5 B6 C1 95.2(3) . . . . ?
B11 B5 B6 C1 134.6(3) . . . . ?
C1 B5 B6 C2 -34.3(2) . . . . ?
B4 B5 B6 C2 -1.7(3) . . . . ?
B10 B5 B6 C2 60.9(3) . . . . ?
B11 B5 B6 C2 100.3(3) . . . . ?
C1 B5 B6 B7 -95.4(3) . . . . ?
B4 B5 B6 B7 -62.8(3) . . . . ?
B10 B5 B6 B7 -0.2(3) . . . . ?
B11 B5 B6 B7 39.2(2) . . . . ?
C1 B5 B6 B11 -134.6(3) . . . . ?
B4 B5 B6 B11 -102.0(3) . . . . ?
B10 B5 B6 B11 -39.4(3) . . . . ?
C1 B6 B7 C2 35.61(19) . . . . ?
B5 B6 B7 C2 97.1(3) . . . . ?
B11 B6 B7 C2 136.1(2) . . . . ?
C1 B6 B7 B8 1.2(3) . . . . ?
C2 B6 B7 B8 -34.4(2) . . . . ?
B5 B6 B7 B8 62.7(3) . . . . ?
B11 B6 B7 B8 101.7(3) . . . . ?
C1 B6 B7 B12 -62.3(3) . . . . ?
C2 B6 B7 B12 -97.9(3) . . . . ?
B5 B6 B7 B12 -0.7(3) . . . . ?
B11 B6 B7 B12 38.2(2) . . . . ?
C1 B6 B7 B11 -100.5(2) . . . . ?
C2 B6 B7 B11 -136.1(2) . . . . ?
B5 B6 B7 B11 -39.0(2) . . . . ?
B12 B7 B8 C2 134.5(3) . . . . ?
B6 B7 B8 C2 34.7(2) . . . . ?
B11 B7 B8 C2 98.1(3) . . . . ?
C2 B7 B8 B12 -134.5(3) . . . . ?
B6 B7 B8 B12 -99.8(3) . . . . ?
B11 B7 B8 B12 -36.4(2) . . . . ?
C2 B7 B8 B3 -33.6(2) . . . . ?
B12 B7 B8 B3 100.9(3) . . . . ?
B6 B7 B8 B3 1.1(3) . . . . ?
B11 B7 B8 B3 64.5(3) . . . . ?
C2 B7 B8 B9 -97.6(3) . . . . ?
B12 B7 B8 B9 36.9(2) . . . . ?
B6 B7 B8 B9 -62.9(3) . . . . ?
B11 B7 B8 B9 0.5(3) . . . . ?
C1 B3 B8 C2 -36.3(2) . . . . ?
B9 B3 B8 C2 -134.7(3) . . . . ?
B4 B3 B8 C2 -96.9(2) . . . . ?
C1 B3 B8 B7 -2.9(3) . . . . ?
C2 B3 B8 B7 33.4(2) . . . . ?
B9 B3 B8 B7 -101.2(3) . . . . ?
B4 B3 B8 B7 -63.5(3) . . . . ?
C1 B3 B8 B12 60.9(3) . . . . ?
C2 B3 B8 B12 97.2(3) . . . . ?
B9 B3 B8 B12 -37.5(2) . . . . ?
B4 B3 B8 B12 0.3(3) . . . . ?
C1 B3 B8 B9 98.3(3) . . . . ?
C2 B3 B8 B9 134.7(3) . . . . ?
B4 B3 B8 B9 37.7(2) . . . . ?
C2 B8 B9 B10 -61.4(3) . . . . ?
B7 B8 B9 B10 0.4(3) . . . . ?
B12 B8 B9 B10 37.3(2) . . . . ?
B3 B8 B9 B10 -100.9(3) . . . . ?
C2 B8 B9 B12 -98.7(3) . . . . ?
B7 B8 B9 B12 -36.9(2) . . . . ?
B3 B8 B9 B12 -138.2(3) . . . . ?
C2 B8 B9 B3 39.5(2) . . . . ?
B7 B8 B9 B3 101.3(3) . . . . ?
B12 B8 B9 B3 138.2(3) . . . . ?
C2 B8 B9 B4 1.1(3) . . . . ?
B7 B8 B9 B4 63.0(3) . . . . ?
B12 B8 B9 B4 99.9(3) . . . . ?
B3 B8 B9 B4 -38.3(3) . . . . ?
C1 B3 B9 B10 2.2(3) . . . . ?
C2 B3 B9 B10 61.4(3) . . . . ?
B8 B3 B9 B10 100.4(3) . . . . ?
B4 B3 B9 B10 -37.2(3) . . . . ?
C1 B3 B9 B12 -61.1(3) . . . . ?
C2 B3 B9 B12 -1.9(3) . . . . ?
B8 B3 B9 B12 37.1(2) . . . . ?
B4 B3 B9 B12 -100.5(3) . . . . ?
C1 B3 B9 B8 -98.1(3) . . . . ?
C2 B3 B9 B8 -38.9(2) . . . . ?
B4 B3 B9 B8 -137.5(3) . . . . ?
C1 B3 B9 B4 39.4(2) . . . . ?
C2 B3 B9 B4 98.6(3) . . . . ?
B8 B3 B9 B4 137.5(3) . . . . ?
C1 B4 B9 B10 98.9(3) . . . . ?
B5 B4 B9 B10 37.6(2) . . . . ?
B3 B4 B9 B10 138.0(3) . . . . ?
C1 B4 B9 B12 61.6(3) . . . . ?
B10 B4 B9 B12 -37.4(2) . . . . ?
B5 B4 B9 B12 0.3(3) . . . . ?
B3 B4 B9 B12 100.7(3) . . . . ?
C1 B4 B9 B8 -1.4(3) . . . . ?
B10 B4 B9 B8 -100.3(3) . . . . ?
B5 B4 B9 B8 -62.7(3) . . . . ?
B3 B4 B9 B8 37.8(2) . . . . ?
C1 B4 B9 B3 -39.1(2) . . . . ?
B10 B4 B9 B3 -138.0(3) . . . . ?
B5 B4 B9 B3 -100.4(3) . . . . ?
C1 B4 B10 B9 -97.3(3) . . . . ?
B5 B4 B10 B9 -138.1(3) . . . . ?
B3 B4 B10 B9 -37.0(2) . . . . ?
C1 B4 B10 B12 -59.3(3) . . . . ?
B5 B4 B10 B12 -100.1(3) . . . . ?
B9 B4 B10 B12 38.0(2) . . . . ?
B3 B4 B10 B12 1.1(3) . . . . ?
C1 B4 B10 B5 40.8(2) . . . . ?
B9 B4 B10 B5 138.1(3) . . . . ?
B3 B4 B10 B5 101.1(3) . . . . ?
C1 B4 B10 B11 4.8(4) . . . . ?
B5 B4 B10 B11 -36.0(2) . . . . ?
B9 B4 B10 B11 102.1(3) . . . . ?
B3 B4 B10 B11 65.1(3) . . . . ?
B12 B9 B10 B4 138.0(3) . . . . ?
B8 B9 B10 B4 100.8(3) . . . . ?
B3 B9 B10 B4 37.9(2) . . . . ?
B8 B9 B10 B12 -37.1(2) . . . . ?
B3 B9 B10 B12 -100.1(3) . . . . ?
B4 B9 B10 B12 -138.0(3) . . . . ?
B12 B9 B10 B5 100.1(3) . . . . ?
B8 B9 B10 B5 62.9(3) . . . . ?
B3 B9 B10 B5 0.0(4) . . . . ?
B4 B9 B10 B5 -37.9(2) . . . . ?
B12 B9 B10 B11 36.0(2) . . . . ?
B8 B9 B10 B11 -1.1(3) . . . . ?
B3 B9 B10 B11 -64.1(3) . . . . ?
B4 B9 B10 B11 -102.0(3) . . . . ?
C1 B5 B10 B4 -40.5(2) . . . . ?
B6 B5 B10 B4 -101.3(3) . . . . ?
B11 B5 B10 B4 -140.2(3) . . . . ?
C1 B5 B10 B9 -2.2(3) . . . . ?
B4 B5 B10 B9 38.3(3) . . . . ?
B6 B5 B10 B9 -63.0(3) . . . . ?
B11 B5 B10 B9 -101.9(3) . . . . ?
C1 B5 B10 B12 61.8(3) . . . . ?
B4 B5 B10 B12 102.3(3) . . . . ?
B6 B5 B10 B12 1.0(3) . . . . ?
B11 B5 B10 B12 -37.9(2) . . . . ?
C1 B5 B10 B11 99.7(2) . . . . ?
B4 B5 B10 B11 140.2(3) . . . . ?
B6 B5 B10 B11 38.9(2) . . . . ?
C1 B6 B11 B12 60.1(3) . . . . ?
C2 B6 B11 B12 0.6(3) . . . . ?
B7 B6 B11 B12 -37.3(2) . . . . ?
B5 B6 B11 B12 99.5(3) . . . . ?
C1 B6 B11 B5 -39.4(2) . . . . ?
C2 B6 B11 B5 -98.9(3) . . . . ?
B7 B6 B11 B5 -136.8(3) . . . . ?
C1 B6 B11 B7 97.4(3) . . . . ?
C2 B6 B11 B7 37.9(2) . . . . ?
B5 B6 B11 B7 136.8(3) . . . . ?
C1 B6 B11 B10 -1.3(3) . . . . ?
C2 B6 B11 B10 -60.8(3) . . . . ?
B7 B6 B11 B10 -98.7(3) . . . . ?
B5 B6 B11 B10 38.1(2) . . . . ?
C1 B5 B11 B6 39.0(2) . . . . ?
B4 B5 B11 B6 100.6(3) . . . . ?
B10 B5 B11 B6 136.2(3) . . . . ?
C1 B5 B11 B12 -60.3(3) . . . . ?
B4 B5 B11 B12 1.3(3) . . . . ?
B10 B5 B11 B12 36.9(2) . . . . ?
B6 B5 B11 B12 -99.3(3) . . . . ?
C1 B5 B11 B7 1.2(3) . . . . ?
B4 B5 B11 B7 62.8(3) . . . . ?
B10 B5 B11 B7 98.4(3) . . . . ?
B6 B5 B11 B7 -37.8(2) . . . . ?
C1 B5 B11 B10 -97.2(3) . . . . ?
B4 B5 B11 B10 -35.6(2) . . . . ?
B6 B5 B11 B10 -136.2(3) . . . . ?
C2 B7 B11 B6 -38.6(2) . . . . ?
B8 B7 B11 B6 -100.7(3) . . . . ?
B12 B7 B11 B6 -137.1(3) . . . . ?
C2 B7 B11 B12 98.5(3) . . . . ?
B8 B7 B11 B12 36.4(2) . . . . ?
B6 B7 B11 B12 137.1(3) . . . . ?
C2 B7 B11 B5 -0.7(3) . . . . ?
B8 B7 B11 B5 -62.8(3) . . . . ?
B12 B7 B11 B5 -99.1(3) . . . . ?
B6 B7 B11 B5 37.9(2) . . . . ?
C2 B7 B11 B10 61.0(3) . . . . ?
B8 B7 B11 B10 -1.2(3) . . . . ?
B12 B7 B11 B10 -37.5(2) . . . . ?
B6 B7 B11 B10 99.5(3) . . . . ?
B4 B10 B11 B6 -2.2(4) . . . . ?
B9 B10 B11 B6 63.1(3) . . . . ?
B12 B10 B11 B6 99.2(3) . . . . ?
B5 B10 B11 B6 -38.4(2) . . . . ?
B4 B10 B11 B12 -101.5(3) . . . . ?
B9 B10 B11 B12 -36.1(2) . . . . ?
B5 B10 B11 B12 -137.6(3) . . . . ?
B4 B10 B11 B5 36.1(3) . . . . ?
B9 B10 B11 B5 101.4(3) . . . . ?
B12 B10 B11 B5 137.6(3) . . . . ?
B4 B10 B11 B7 -63.9(3) . . . . ?
B9 B10 B11 B7 1.4(3) . . . . ?
B12 B10 B11 B7 37.5(2) . . . . ?
B5 B10 B11 B7 -100.0(3) . . . . ?
C2 B8 B12 B7 -39.2(2) . . . . ?
B3 B8 B12 B7 -101.4(3) . . . . ?
B9 B8 B12 B7 -139.0(3) . . . . ?
C2 B8 B12 B10 62.6(3) . . . . ?
B7 B8 B12 B10 101.8(3) . . . . ?
B3 B8 B12 B10 0.4(3) . . . . ?
B9 B8 B12 B10 -37.2(2) . . . . ?
C2 B8 B12 B9 99.7(3) . . . . ?
B7 B8 B12 B9 139.0(3) . . . . ?
B3 B8 B12 B9 37.6(2) . . . . ?
C2 B8 B12 B11 -2.3(3) . . . . ?
B7 B8 B12 B11 36.9(2) . . . . ?
B3 B8 B12 B11 -64.5(3) . . . . ?
B9 B8 B12 B11 -102.1(3) . . . . ?
C2 B7 B12 B8 39.3(2) . . . . ?
B6 B7 B12 B8 101.6(3) . . . . ?
B11 B7 B12 B8 139.7(3) . . . . ?
C2 B7 B12 B10 -61.0(3) . . . . ?
B8 B7 B12 B10 -100.2(3) . . . . ?
B6 B7 B12 B10 1.4(3) . . . . ?
B11 B7 B12 B10 39.4(3) . . . . ?
C2 B7 B12 B9 2.3(3) . . . . ?
B8 B7 B12 B9 -37.0(3) . . . . ?
B6 B7 B12 B9 64.7(3) . . . . ?
B11 B7 B12 B9 102.7(3) . . . . ?
C2 B7 B12 B11 -100.4(3) . . . . ?
B8 B7 B12 B11 -139.7(3) . . . . ?
B6 B7 B12 B11 -38.0(2) . . . . ?
B4 B10 B12 B8 -0.9(3) . . . . ?
B9 B10 B12 B8 37.5(2) . . . . ?
B5 B10 B12 B8 -64.9(3) . . . . ?
B11 B10 B12 B8 -102.8(3) . . . . ?
B4 B10 B12 B7 62.5(3) . . . . ?
B9 B10 B12 B7 100.9(3) . . . . ?
B5 B10 B12 B7 -1.5(4) . . . . ?
B11 B10 B12 B7 -39.4(2) . . . . ?
B4 B10 B12 B9 -38.4(2) . . . . ?
B5 B10 B12 B9 -102.4(3) . . . . ?
B11 B10 B12 B9 -140.2(2) . . . . ?
B4 B10 B12 B11 101.8(3) . . . . ?
B9 B10 B12 B11 140.2(2) . . . . ?
B5 B10 B12 B11 37.9(2) . . . . ?
B10 B9 B12 B8 -138.2(3) . . . . ?
B3 B9 B12 B8 -37.0(2) . . . . ?
B4 B9 B12 B8 -101.2(3) . . . . ?
B10 B9 B12 B7 -101.4(3) . . . . ?
B8 B9 B12 B7 36.8(2) . . . . ?
B3 B9 B12 B7 -0.3(4) . . . . ?
B4 B9 B12 B7 -64.4(3) . . . . ?
B8 B9 B12 B10 138.2(3) . . . . ?
B3 B9 B12 B10 101.2(3) . . . . ?
B4 B9 B12 B10 37.0(2) . . . . ?
B10 B9 B12 B11 -36.5(2) . . . . ?
B8 B9 B12 B11 101.7(3) . . . . ?
B3 B9 B12 B11 64.7(3) . . . . ?
B4 B9 B12 B11 0.5(3) . . . . ?
B6 B11 B12 B8 1.1(3) . . . . ?
B5 B11 B12 B8 63.3(3) . . . . ?
B7 B11 B12 B8 -36.4(2) . . . . ?
B10 B11 B12 B8 100.3(3) . . . . ?
B6 B11 B12 B7 37.5(2) . . . . ?
B5 B11 B12 B7 99.7(2) . . . . ?
B10 B11 B12 B7 136.6(3) . . . . ?
B6 B11 B12 B10 -99.2(3) . . . . ?
B5 B11 B12 B10 -37.0(2) . . . . ?
B7 B11 B12 B10 -136.6(3) . . . . ?
B6 B11 B12 B9 -63.3(3) . . . . ?
B5 B11 B12 B9 -1.1(3) . . . . ?
B7 B11 B12 B9 -100.8(3) . . . . ?
B10 B11 B12 B9 35.9(2) . . . . ?
B8 B3 C1 C2 36.9(2) . . . . ?
B9 B3 C1 C2 99.1(3) . . . . ?
B4 B3 C1 C2 139.3(2) . . . . ?
C2 B3 C1 B6 -33.0(2) . . . . ?
B8 B3 C1 B6 3.9(3) . . . . ?
B9 B3 C1 B6 66.0(3) . . . . ?
B4 B3 C1 B6 106.2(3) . . . . ?
C2 B3 C1 B4 -139.3(2) . . . . ?
B8 B3 C1 B4 -102.3(3) . . . . ?
B9 B3 C1 B4 -40.2(2) . . . . ?
C2 B3 C1 B5 -103.0(3) . . . . ?
B8 B3 C1 B5 -66.1(3) . . . . ?
B9 B3 C1 B5 -3.9(3) . . . . ?
B4 B3 C1 B5 36.3(3) . . . . ?
C2 B3 C1 S1 105.1(2) . . . . ?
B8 B3 C1 S1 142.1(2) . . . . ?
B9 B3 C1 S1 -155.8(2) . . . . ?
B4 B3 C1 S1 -115.6(3) . . . . ?
B7 B6 C1 C2 -36.18(19) . . . . ?
B5 B6 C1 C2 -139.7(2) . . . . ?
B11 B6 C1 C2 -99.6(2) . . . . ?
C2 B6 C1 B3 32.9(2) . . . . ?
B7 B6 C1 B3 -3.3(3) . . . . ?
B5 B6 C1 B3 -106.8(3) . . . . ?
B11 B6 C1 B3 -66.7(3) . . . . ?
C2 B6 C1 B4 104.2(3) . . . . ?
B7 B6 C1 B4 68.0(3) . . . . ?
B5 B6 C1 B4 -35.5(3) . . . . ?
B11 B6 C1 B4 4.6(3) . . . . ?
C2 B6 C1 B5 139.7(2) . . . . ?
B7 B6 C1 B5 103.5(3) . . . . ?
B11 B6 C1 B5 40.1(2) . . . . ?
C2 B6 C1 S1 -108.8(2) . . . . ?
B7 B6 C1 S1 -145.0(2) . . . . ?
B5 B6 C1 S1 111.5(2) . . . . ?
B11 B6 C1 S1 151.6(2) . . . . ?
B10 B4 C1 C2 62.7(3) . . . . ?
B5 B4 C1 C2 104.2(3) . . . . ?
B9 B4 C1 C2 1.1(3) . . . . ?
B3 B4 C1 C2 -38.7(2) . . . . ?
B10 B4 C1 B3 101.3(3) . . . . ?
B5 B4 C1 B3 142.9(3) . . . . ?
B9 B4 C1 B3 39.8(2) . . . . ?
B10 B4 C1 B6 -5.9(4) . . . . ?
B5 B4 C1 B6 35.6(3) . . . . ?
B9 B4 C1 B6 -67.4(3) . . . . ?
B3 B4 C1 B6 -107.3(3) . . . . ?
B10 B4 C1 B5 -41.5(3) . . . . ?
B9 B4 C1 B5 -103.0(3) . . . . ?
B3 B4 C1 B5 -142.9(3) . . . . ?
B10 B4 C1 S1 -148.3(2) . . . . ?
B5 B4 C1 S1 -106.8(3) . . . . ?
B9 B4 C1 S1 150.1(2) . . . . ?
B3 B4 C1 S1 110.3(3) . . . . ?
B4 B5 C1 C2 -105.1(3) . . . . ?
B10 B5 C1 C2 -64.4(3) . . . . ?
B6 B5 C1 C2 38.2(2) . . . . ?
B11 B5 C1 C2 -1.4(3) . . . . ?
B4 B5 C1 B3 -36.9(3) . . . . ?
B10 B5 C1 B3 3.9(3) . . . . ?
B6 B5 C1 B3 106.5(3) . . . . ?
B11 B5 C1 B3 66.9(3) . . . . ?
B4 B5 C1 B6 -143.3(3) . . . . ?
B10 B5 C1 B6 -102.6(3) . . . . ?
B11 B5 C1 B6 -39.6(2) . . . . ?
B10 B5 C1 B4 40.7(2) . . . . ?
B6 B5 C1 B4 143.3(3) . . . . ?
B11 B5 C1 B4 103.7(3) . . . . ?
B4 B5 C1 S1 115.7(2) . . . . ?
B10 B5 C1 S1 156.4(2) . . . . ?
B6 B5 C1 S1 -101.0(2) . . . . ?
B11 B5 C1 S1 -140.6(2) . . . . ?
B3 C1 C2 B7 -106.7(3) . . . . ?
B6 C1 C2 B7 39.4(2) . . . . ?
B4 C1 C2 B7 -67.2(3) . . . . ?
B5 C1 C2 B7 1.0(3) . . . . ?
S1 C1 C2 B7 141.2(2) . . . . ?
B3 C1 C2 B8 -40.0(2) . . . . ?
B6 C1 C2 B8 106.1(3) . . . . ?
B4 C1 C2 B8 -0.5(3) . . . . ?
B5 C1 C2 B8 67.7(3) . . . . ?
S1 C1 C2 B8 -152.1(2) . . . . ?
B6 C1 C2 B3 146.1(2) . . . . ?
B4 C1 C2 B3 39.5(2) . . . . ?
B5 C1 C2 B3 107.7(3) . . . . ?
S1 C1 C2 B3 -112.1(2) . . . . ?
B3 C1 C2 B6 -146.1(2) . . . . ?
B4 C1 C2 B6 -106.5(3) . . . . ?
B5 C1 C2 B6 -38.4(2) . . . . ?
S1 C1 C2 B6 101.9(2) . . . . ?
B3 C1 C2 S2 107.1(2) . . . . ?
B6 C1 C2 S2 -106.8(2) . . . . ?
B4 C1 C2 S2 146.7(2) . . . . ?
B5 C1 C2 S2 -145.2(2) . . . . ?
S1 C1 C2 S2 -5.0(3) . . . . ?
B8 B7 C2 C1 102.4(3) . . . . ?
B12 B7 C2 C1 62.6(3) . . . . ?
B6 B7 C2 C1 -38.8(2) . . . . ?
B11 B7 C2 C1 -0.2(3) . . . . ?
B12 B7 C2 B8 -39.8(2) . . . . ?
B6 B7 C2 B8 -141.2(2) . . . . ?
B11 B7 C2 B8 -102.6(3) . . . . ?
B8 B7 C2 B3 36.1(3) . . . . ?
B12 B7 C2 B3 -3.7(3) . . . . ?
B6 B7 C2 B3 -105.1(3) . . . . ?
B11 B7 C2 B3 -66.5(3) . . . . ?
B8 B7 C2 B6 141.2(2) . . . . ?
B12 B7 C2 B6 101.4(3) . . . . ?
B11 B7 C2 B6 38.6(2) . . . . ?
B8 B7 C2 S2 -112.7(3) . . . . ?
B12 B7 C2 S2 -152.5(2) . . . . ?
B6 B7 C2 S2 106.1(2) . . . . ?
B11 B7 C2 S2 144.7(2) . . . . ?
B7 B8 C2 C1 -102.9(2) . . . . ?
B12 B8 C2 C1 -63.0(3) . . . . ?
B3 B8 C2 C1 39.5(2) . . . . ?
B9 B8 C2 C1 -0.4(3) . . . . ?
B12 B8 C2 B7 39.8(2) . . . . ?
B3 B8 C2 B7 142.4(3) . . . . ?
B9 B8 C2 B7 102.4(3) . . . . ?
B7 B8 C2 B3 -142.4(3) . . . . ?
B12 B8 C2 B3 -102.5(3) . . . . ?
B9 B8 C2 B3 -40.0(2) . . . . ?
B7 B8 C2 B6 -37.0(2) . . . . ?
B12 B8 C2 B6 2.8(3) . . . . ?
B3 B8 C2 B6 105.4(3) . . . . ?
B9 B8 C2 B6 65.4(3) . . . . ?
B7 B8 C2 S2 111.5(2) . . . . ?
B12 B8 C2 S2 151.4(2) . . . . ?
B3 B8 C2 S2 -106.1(3) . . . . ?
B9 B8 C2 S2 -146.0(2) . . . . ?
B8 B3 C2 C1 -136.8(2) . . . . ?
B9 B3 C2 C1 -97.1(3) . . . . ?
B4 B3 C2 C1 -35.0(2) . . . . ?
C1 B3 C2 B7 100.7(3) . . . . ?
B8 B3 C2 B7 -36.1(3) . . . . ?
B9 B3 C2 B7 3.6(3) . . . . ?
B4 B3 C2 B7 65.7(3) . . . . ?
C1 B3 C2 B8 136.8(2) . . . . ?
B9 B3 C2 B8 39.7(2) . . . . ?
B4 B3 C2 B8 101.8(3) . . . . ?
C1 B3 C2 B6 32.1(2) . . . . ?
B8 B3 C2 B6 -104.7(3) . . . . ?
B9 B3 C2 B6 -65.0(3) . . . . ?
B4 B3 C2 B6 -2.9(3) . . . . ?
C1 B3 C2 S2 -109.1(2) . . . . ?
B8 B3 C2 S2 114.1(2) . . . . ?
B9 B3 C2 S2 153.8(2) . . . . ?
B4 B3 C2 S2 -144.1(2) . . . . ?
B7 B6 C2 C1 137.6(2) . . . . ?
B5 B6 C2 C1 35.1(2) . . . . ?
B11 B6 C2 C1 98.4(2) . . . . ?
C1 B6 C2 B7 -137.6(2) . . . . ?
B5 B6 C2 B7 -102.5(3) . . . . ?
B11 B6 C2 B7 -39.3(2) . . . . ?
C1 B6 C2 B8 -100.6(3) . . . . ?
B7 B6 C2 B8 37.0(2) . . . . ?
B5 B6 C2 B8 -65.5(3) . . . . ?
B11 B6 C2 B8 -2.2(3) . . . . ?
C1 B6 C2 B3 -32.2(2) . . . . ?
B7 B6 C2 B3 105.4(2) . . . . ?
B5 B6 C2 B3 2.9(3) . . . . ?
B11 B6 C2 B3 66.2(3) . . . . ?
C1 B6 C2 S2 109.1(2) . . . . ?
B7 B6 C2 S2 -113.3(2) . . . . ?
B5 B6 C2 S2 144.2(2) . . . . ?
B11 B6 C2 S2 -152.56(19) . . . . ?
O1 C4 C5 C6 -110.6(4) . . . . ?
O2 C4 C5 C6 69.4(4) . . . . ?
O1 C4 C5 Co1 70.0(4) . . . . ?
O2 C4 C5 Co1 -110.0(3) . . . . ?
C4 C5 C6 C7 -4.0(6) . . . . ?
Co1 C5 C6 C7 175.5(3) . . . . ?
C4 C5 C6 S1 -177.4(3) . . . . ?
Co1 C5 C6 S1 2.1(2) . . . . ?
C5 C6 C7 O3 -164.3(3) . . . . ?
S1 C6 C7 O3 8.3(4) . . . . ?
C5 C6 C7 O4 15.0(5) . . . . ?
S1 C6 C7 O4 -172.4(2) . . . . ?
C13 C9 C10 C11 2.3(3) . . . . ?
C14 C9 C10 C11 178.1(3) . . . . ?
Co1 C9 C10 C11 -60.5(2) . . . . ?
C13 C9 C10 C15 -170.8(3) . . . . ?
C14 C9 C10 C15 5.0(5) . . . . ?
Co1 C9 C10 C15 126.4(3) . . . . ?
C13 C9 C10 Co1 62.8(2) . . . . ?
C14 C9 C10 Co1 -121.4(3) . . . . ?
C9 C10 C11 C12 -2.1(3) . . . . ?
C15 C10 C11 C12 171.0(3) . . . . ?
Co1 C10 C11 C12 -62.1(2) . . . . ?
C9 C10 C11 C16 -177.1(3) . . . . ?
C15 C10 C11 C16 -4.0(5) . . . . ?
Co1 C10 C11 C16 122.9(3) . . . . ?
C9 C10 C11 Co1 59.9(2) . . . . ?
C15 C10 C11 Co1 -126.9(3) . . . . ?
C10 C11 C12 C13 1.2(3) . . . . ?
C16 C11 C12 C13 176.2(3) . . . . ?
Co1 C11 C12 C13 -59.3(2) . . . . ?
C10 C11 C12 C17 -176.1(3) . . . . ?
C16 C11 C12 C17 -1.1(5) . . . . ?
Co1 C11 C12 C17 123.4(3) . . . . ?
C10 C11 C12 Co1 60.5(2) . . . . ?
C16 C11 C12 Co1 -124.5(3) . . . . ?
C11 C12 C13 C9 0.2(3) . . . . ?
C17 C12 C13 C9 177.4(3) . . . . ?
Co1 C12 C13 C9 -57.5(2) . . . . ?
C11 C12 C13 C18 -178.0(3) . . . . ?
C17 C12 C13 C18 -0.9(5) . . . . ?
Co1 C12 C13 C18 124.3(3) . . . . ?
C11 C12 C13 Co1 57.7(2) . . . . ?
C17 C12 C13 Co1 -125.2(3) . . . . ?
C10 C9 C13 C12 -1.6(3) . . . . ?
C14 C9 C13 C12 -177.4(3) . . . . ?
Co1 C9 C13 C12 59.9(2) . . . . ?
C10 C9 C13 C18 176.6(3) . . . . ?
C14 C9 C13 C18 0.8(5) . . . . ?
Co1 C9 C13 C18 -121.9(3) . . . . ?
C10 C9 C13 Co1 -61.4(2) . . . . ?
C14 C9 C13 Co1 122.8(3) . . . . ?
C6 C5 Co1 C9 -105.3(2) . . . . ?
C4 C5 Co1 C9 74.2(3) . . . . ?
C6 C5 Co1 C10 -145.9(2) . . . . ?
C4 C5 Co1 C10 33.7(3) . . . . ?
C6 C5 Co1 C11 -174.40(19) . . . . ?
C4 C5 Co1 C11 5.1(4) . . . . ?
C6 C5 Co1 C13 -82.9(2) . . . . ?
C4 C5 Co1 C13 96.6(3) . . . . ?
C6 C5 Co1 C12 -140.8(4) . . . . ?
C4 C5 Co1 C12 38.7(6) . . . . ?
C6 C5 Co1 S2 90.7(2) . . . . ?
C4 C5 Co1 S2 -89.8(3) . . . . ?
C6 C5 Co1 S1 -1.68(18) . . . . ?
C4 C5 Co1 S1 177.8(3) . . . . ?
C10 C9 Co1 C5 -87.51(19) . . . . ?
C13 C9 Co1 C5 155.20(17) . . . . ?
C14 C9 Co1 C5 32.8(3) . . . . ?
C13 C9 Co1 C10 -117.3(3) . . . . ?
C14 C9 Co1 C10 120.4(4) . . . . ?
C10 C9 Co1 C11 37.83(18) . . . . ?
C13 C9 Co1 C11 -79.45(19) . . . . ?
C14 C9 Co1 C11 158.2(3) . . . . ?
C10 C9 Co1 C13 117.3(3) . . . . ?
C14 C9 Co1 C13 -122.4(4) . . . . ?
C10 C9 Co1 C12 82.01(19) . . . . ?
C13 C9 Co1 C12 -35.27(17) . . . . ?
C14 C9 Co1 C12 -157.6(3) . . . . ?
C10 C9 Co1 S2 40.1(4) . . . . ?
C13 C9 Co1 S2 -77.2(3) . . . . ?
C14 C9 Co1 S2 160.5(2) . . . . ?
C10 C9 Co1 S1 -161.55(16) . . . . ?
C13 C9 Co1 S1 81.16(16) . . . . ?
C14 C9 Co1 S1 -41.2(3) . . . . ?
C11 C10 Co1 C5 -143.20(19) . . . . ?
C9 C10 Co1 C5 98.52(19) . . . . ?
C15 C10 Co1 C5 -22.5(3) . . . . ?
C11 C10 Co1 C9 118.3(3) . . . . ?
C15 C10 Co1 C9 -121.0(4) . . . . ?
C9 C10 Co1 C11 -118.3(3) . . . . ?
C15 C10 Co1 C11 120.7(4) . . . . ?
C11 C10 Co1 C13 80.0(2) . . . . ?
C9 C10 Co1 C13 -38.32(19) . . . . ?
C15 C10 Co1 C13 -159.4(4) . . . . ?
C11 C10 Co1 C12 38.37(18) . . . . ?
C9 C10 Co1 C12 -79.9(2) . . . . ?
C15 C10 Co1 C12 159.0(3) . . . . ?
C11 C10 Co1 S2 -46.3(2) . . . . ?
C9 C10 Co1 S2 -164.55(15) . . . . ?
C15 C10 Co1 S2 74.4(3) . . . . ?
C11 C10 Co1 S1 148.74(15) . . . . ?
C9 C10 Co1 S1 30.5(3) . . . . ?
C15 C10 Co1 S1 -90.6(3) . . . . ?
C10 C11 Co1 C5 47.7(2) . . . . ?
C12 C11 Co1 C5 165.82(18) . . . . ?
C16 C11 Co1 C5 -72.4(3) . . . . ?
C10 C11 Co1 C9 -38.17(18) . . . . ?
C12 C11 Co1 C9 79.93(19) . . . . ?
C16 C11 Co1 C9 -158.3(3) . . . . ?
C12 C11 Co1 C10 118.1(3) . . . . ?
C16 C11 Co1 C10 -120.1(4) . . . . ?
C10 C11 Co1 C13 -81.7(2) . . . . ?
C12 C11 Co1 C13 36.36(18) . . . . ?
C16 C11 Co1 C13 158.1(3) . . . . ?
C10 C11 Co1 C12 -118.1(3) . . . . ?
C16 C11 Co1 C12 121.8(4) . . . . ?
C10 C11 Co1 S2 142.62(17) . . . . ?
C12 C11 Co1 S2 -99.28(17) . . . . ?
C16 C11 Co1 S2 22.5(3) . . . . ?
C10 C11 Co1 S1 -111.1(3) . . . . ?
C12 C11 Co1 S1 7.0(4) . . . . ?
C16 C11 Co1 S1 128.8(3) . . . . ?
C12 C13 Co1 C5 -156.82(18) . . . . ?
C9 C13 Co1 C5 -35.8(2) . . . . ?
C18 C13 Co1 C5 82.7(4) . . . . ?
C12 C13 Co1 C9 -121.0(2) . . . . ?
C18 C13 Co1 C9 118.5(4) . . . . ?
C12 C13 Co1 C10 -82.28(19) . . . . ?
C9 C13 Co1 C10 38.75(17) . . . . ?
C18 C13 Co1 C10 157.3(4) . . . . ?
C12 C13 Co1 C11 -38.51(18) . . . . ?
C9 C13 Co1 C11 82.51(18) . . . . ?
C18 C13 Co1 C11 -158.9(4) . . . . ?
C9 C13 Co1 C12 121.0(2) . . . . ?
C18 C13 Co1 C12 -120.4(4) . . . . ?
C12 C13 Co1 S2 31.8(2) . . . . ?
C9 C13 Co1 S2 152.84(14) . . . . ?
C18 C13 Co1 S2 -88.6(3) . . . . ?
C12 C13 Co1 S1 132.00(16) . . . . ?
C9 C13 Co1 S1 -106.98(16) . . . . ?
C18 C13 Co1 S1 11.6(3) . . . . ?
C13 C12 Co1 C5 75.4(5) . . . . ?
C11 C12 Co1 C5 -43.4(5) . . . . ?
C17 C12 Co1 C5 -160.0(4) . . . . ?
C13 C12 Co1 C9 36.80(18) . . . . ?
C11 C12 Co1 C9 -81.90(19) . . . . ?
C17 C12 Co1 C9 161.4(3) . . . . ?
C13 C12 Co1 C10 80.81(19) . . . . ?
C11 C12 Co1 C10 -37.89(17) . . . . ?
C17 C12 Co1 C10 -154.6(3) . . . . ?
C13 C12 Co1 C11 118.7(3) . . . . ?
C17 C12 Co1 C11 -116.7(4) . . . . ?
C11 C12 Co1 C13 -118.7(2) . . . . ?
C17 C12 Co1 C13 124.6(4) . . . . ?
C13 C12 Co1 S2 -156.74(16) . . . . ?
C11 C12 Co1 S2 84.55(16) . . . . ?
C17 C12 Co1 S2 -32.1(3) . . . . ?
C13 C12 Co1 S1 -58.60(19) . . . . ?
C11 C12 Co1 S1 -177.31(14) . . . . ?
C17 C12 Co1 S1 66.0(3) . . . . ?
O1 C4 O2 C3 2.5(5) . . . . ?
C5 C4 O2 C3 -177.5(3) . . . . ?
O3 C7 O4 C8 3.9(5) . . . . ?
C6 C7 O4 C8 -175.4(2) . . . . ?
C5 C6 S1 C1 -104.7(2) . . . . ?
C7 C6 S1 C1 80.8(3) . . . . ?
C5 C6 S1 Co1 -1.8(2) . . . . ?
C7 C6 S1 Co1 -176.3(3) . . . . ?
C2 C1 S1 C6 75.5(2) . . . . ?
B3 C1 S1 C6 4.4(3) . . . . ?
B6 C1 S1 C6 143.93(19) . . . . ?
B4 C1 S1 C6 -72.7(3) . . . . ?
B5 C1 S1 C6 -146.7(2) . . . . ?
C2 C1 S1 Co1 -6.3(2) . . . . ?
B3 C1 S1 Co1 -77.3(2) . . . . ?
B6 C1 S1 Co1 62.2(2) . . . . ?
B4 C1 S1 Co1 -154.5(2) . . . . ?
B5 C1 S1 Co1 131.55(19) . . . . ?
C5 Co1 S1 C6 1.25(14) . . . . ?
C9 Co1 S1 C6 97.03(14) . . . . ?
C10 Co1 S1 C6 77.09(18) . . . . ?
C11 Co1 S1 C6 163.5(3) . . . . ?
C13 Co1 S1 C6 136.64(13) . . . . ?
C12 Co1 S1 C6 168.70(14) . . . . ?
S2 Co1 S1 C6 -90.34(10) . . . . ?
C5 Co1 S1 C1 103.29(14) . . . . ?
C9 Co1 S1 C1 -160.93(14) . . . . ?
C10 Co1 S1 C1 179.13(18) . . . . ?
C11 Co1 S1 C1 -94.5(3) . . . . ?
C13 Co1 S1 C1 -121.32(14) . . . . ?
C12 Co1 S1 C1 -89.26(14) . . . . ?
S2 Co1 S1 C1 11.70(11) . . . . ?
C1 C2 S2 Co1 13.6(2) . . . . ?
B7 C2 S2 Co1 -128.5(2) . . . . ?
B8 C2 S2 Co1 156.4(2) . . . . ?
B3 C2 S2 Co1 83.7(2) . . . . ?
B6 C2 S2 Co1 -56.2(2) . . . . ?
C5 Co1 S2 C2 -86.05(13) . . . . ?
C9 Co1 S2 C2 145.2(3) . . . . ?
C10 Co1 S2 C2 175.00(14) . . . . ?
C11 Co1 S2 C2 147.34(14) . . . . ?
C13 Co1 S2 C2 87.87(15) . . . . ?
C12 Co1 S2 C2 107.06(13) . . . . ?
S1 Co1 S2 C2 -13.95(11) . . . . ?
